data_2228959
loop_
_publ_author_name
'Thenmozhi, S.'
'Govindan, E.'
'Gavaskar, D.'
'Raghunathan, R.'
'SubbiahPandi, A.'

_publ_section_title
;
 1'-Methyl-3'-(4-methylbenzoyl)-4'-[5-(2-thienyl)-2-thienyl]spiro[acenaphthylene-1,2'-pyrrolidin]-2(1<i>H</i>)-one
;
_journal_coeditor_code BT5402
_journal_issue 2
_journal_name_full 'Acta Crystallographica Section E'
_journal_page_first o267
_journal_paper_doi 10.1107/S1600536810053869
_journal_volume 67
_journal_year 2011
_chemical_formula_iupac 'C32 H25 N O2 S2'
_chemical_formula_moiety 'C32 H25 N O2 S2'
_chemical_formula_sum 'C32 H25 N O2 S2'
_chemical_formula_weight 519.65
_chemical_name_systematic
;
1'-Methyl-3'-(4-methylbenzoyl)-4'-[5-(2-thienyl)-2-
thienyl]spiro[acenaphthylene-1,2'-pyrrolidin]-2(1<i>H</i>)-one
;
_space_group_IT_number 14
_symmetry_cell_setting monoclinic
_symmetry_space_group_name_Hall '-P 2yn'
_symmetry_space_group_name_H-M 'P 1 21/n 1'
_atom_sites_solution_hydrogens geom
_atom_sites_solution_primary direct
_atom_sites_solution_secondary difmap
_audit_creation_method SHELXL-97
_cell_angle_alpha 90.00
_cell_angle_beta 96.115(2)
_cell_angle_gamma 90.00
_cell_formula_units_Z 4
_cell_length_a 10.2188(5)
_cell_length_b 10.0191(5)
_cell_length_c 24.8192(11)
_cell_measurement_reflns_used 4373
_cell_measurement_temperature 293(2)
_cell_measurement_theta_max 24.9
_cell_measurement_theta_min 1.6
_cell_volume 2526.6(2)
_computing_cell_refinement 'APEX2 (Bruker, 2004)'
_computing_data_collection 'APEX2 (Bruker, 2004)'
_computing_data_reduction 'SAINT (Bruker, 2004)'
_computing_molecular_graphics 'ORTEP-3 (Farrugia, 1997)'
_computing_publication_material 'SHELXL97 (Sheldrick, 2008) and PLATON  (Spek, 2009)'
_computing_structure_refinement 'SHELXL97 (Sheldrick, 2008)'
_computing_structure_solution 'SHELXS97 (Sheldrick, 2008)'
_diffrn_ambient_temperature 293(2)
_diffrn_measured_fraction_theta_full 1.000
_diffrn_measured_fraction_theta_max 1.000
_diffrn_measurement_device_type 'Bruker APEXII CCD area detector'
_diffrn_measurement_method '\w and \f'
_diffrn_radiation_monochromator graphite
_diffrn_radiation_source 'fine-focus sealed tube'
_diffrn_radiation_type MoK\a
_diffrn_radiation_wavelength 0.71073
_diffrn_reflns_av_R_equivalents 0.0407
_diffrn_reflns_av_sigmaI/netI 0.0285
_diffrn_reflns_limit_h_max 12
_diffrn_reflns_limit_h_min -12
_diffrn_reflns_limit_k_max 11
_diffrn_reflns_limit_k_min -11
_diffrn_reflns_limit_l_max 29
_diffrn_reflns_limit_l_min -28
_diffrn_reflns_number 24301
_diffrn_reflns_theta_full 24.87
_diffrn_reflns_theta_max 24.87
_diffrn_reflns_theta_min 1.65
_exptl_absorpt_coefficient_mu 0.243
_exptl_absorpt_correction_T_max 0.9531
_exptl_absorpt_correction_T_min 0.9308
_exptl_absorpt_correction_type multi-scan
_exptl_absorpt_process_details '(SADABS; Sheldrick, 1996)'
_exptl_crystal_colour Colourless
_exptl_crystal_density_diffrn 1.366
_exptl_crystal_density_method 'not measured'
_exptl_crystal_description Block
_exptl_crystal_F_000 1088
_exptl_crystal_size_max 0.30
_exptl_crystal_size_mid 0.20
_exptl_crystal_size_min 0.20
_refine_diff_density_max 0.307
_refine_diff_density_min -0.261
_refine_ls_extinction_coef 0.0070(11)
_refine_ls_extinction_expression Fc^*^=kFc[1+0.001xFc^2^\l^3^/sin(2\q)]^-1/4^
_refine_ls_extinction_method 'SHELXL97 (Sheldrick, 2008)'
_refine_ls_goodness_of_fit_ref 1.059
_refine_ls_hydrogen_treatment constr
_refine_ls_matrix_type full
_refine_ls_number_parameters 357
_refine_ls_number_reflns 4373
_refine_ls_number_restraints 5
_refine_ls_restrained_S_all 1.062
_refine_ls_R_factor_all 0.0590
_refine_ls_R_factor_gt 0.0398
_refine_ls_shift/su_max 0.002
_refine_ls_shift/su_mean 0.000
_refine_ls_structure_factor_coef Fsqd
_refine_ls_weighting_details 'calc w=1/[\s^2^(Fo^2^)+(0.0744P)^2^+0.2786P] where P=(Fo^2^+2Fc^2^)/3'
_refine_ls_weighting_scheme calc
_refine_ls_wR_factor_gt 0.1081
_refine_ls_wR_factor_ref 0.1274
_reflns_number_gt 3294
_reflns_number_total 4373
_reflns_threshold_expression I>2\s(I)
_cod_data_source_file bt5402.cif
_cod_data_source_block I
_cod_original_sg_symbol_H-M P21/n
_cod_database_code 2228959
_cod_database_fobs_code 2228959

loop_
_symmetry_equiv_pos_as_xyz
'x, y, z'
'-x+1/2, y+1/2, -z+1/2'
'-x, -y, -z'
'x-1/2, -y-1/2, z-1/2'

loop_
_atom_site_type_symbol
_atom_site_label
_atom_site_fract_x
_atom_site_fract_y
_atom_site_fract_z
_atom_site_U_iso_or_equiv
_atom_site_adp_type
_atom_site_calc_flag
_atom_site_refinement_flags
_atom_site_occupancy
_atom_site_disorder_assembly
_atom_site_disorder_group
C C1 0.3304(2) 0.1779(2) 0.70015(8) 0.0454(5) Uani d . 1 . .
C C2 0.4379(2) 0.1287(2) 0.67042(8) 0.0461(5) Uani d . 1 . .
C C3 0.5595(2) 0.0752(2) 0.68669(11) 0.0606(7) Uani d . 1 . .
H H3 0.5867 0.0600 0.7231 0.073 Uiso calc R 1 . .
C C4 0.6408(2) 0.0445(3) 0.64671(13) 0.0700(8) Uani d . 1 . .
H H4 0.7224 0.0061 0.6572 0.084 Uiso calc R 1 . .
C C5 0.6064(2) 0.0679(3) 0.59330(12) 0.0666(7) Uani d . 1 . .
H H5 0.6654 0.0484 0.5684 0.080 Uiso calc R 1 . .
C C6 0.4809(2) 0.1221(2) 0.57501(9) 0.0526(6) Uani d . 1 . .
C C7 0.4291(3) 0.1523(3) 0.52189(10) 0.0619(7) Uani d . 1 . .
H H7 0.4794 0.1372 0.4934 0.074 Uiso calc R 1 . .
C C8 0.3062(3) 0.2032(2) 0.51176(9) 0.0608(7) Uani d . 1 . .
H H8 0.2749 0.2240 0.4762 0.073 Uiso calc R 1 . .
C C9 0.2238(2) 0.2262(2) 0.55289(8) 0.0509(6) Uani d . 1 . .
H H9 0.1395 0.2606 0.5446 0.061 Uiso calc R 1 . .
C C10 0.2702(2) 0.1968(2) 0.60496(8) 0.0413(5) Uani d . 1 . .
C C11 0.3991(2) 0.1476(2) 0.61535(8) 0.0432(5) Uani d . 1 . .
C C12 0.2087(2) 0.2050(2) 0.65756(7) 0.0401(5) Uani d . 1 . .
C C13 0.10321(19) 0.0952(2) 0.66736(7) 0.0385(5) Uani d . 1 . .
H H13 0.1418 0.0338 0.6954 0.046 Uiso calc R 1 . .
C C14 -0.0093(2) 0.1721(2) 0.68969(8) 0.0410(5) Uani d . 1 . .
H H14 -0.0801 0.1834 0.6602 0.049 Uiso calc R 1 . .
C C15 0.0487(2) 0.3089(2) 0.70413(9) 0.0490(5) Uani d . 1 . .
H H15A -0.0190 0.3771 0.7016 0.059 Uiso calc R 1 . .
H H15B 0.0948 0.3094 0.7404 0.059 Uiso calc R 1 . .
C C16 0.2182(3) 0.4476(2) 0.66936(11) 0.0677(7) Uani d . 1 . .
H H16A 0.2715 0.4458 0.7036 0.102 Uiso calc R 1 . .
H H16B 0.1621 0.5246 0.6677 0.102 Uiso calc R 1 . .
H H16C 0.2740 0.4516 0.6406 0.102 Uiso calc R 1 . .
C C17 0.0632(2) 0.0156(2) 0.61614(8) 0.0432(5) Uani d . 1 . .
C C18 0.1546(2) -0.0889(2) 0.60031(8) 0.0412(5) Uani d . 1 . .
C C19 0.2411(2) -0.1560(2) 0.63759(9) 0.0488(5) Uani d . 1 . .
H H19 0.2444 -0.1342 0.6741 0.059 Uiso calc R 1 . .
C C20 0.3225(2) -0.2549(2) 0.62147(10) 0.0571(6) Uani d . 1 . .
H H20 0.3790 -0.2991 0.6474 0.068 Uiso calc R 1 . .
C C21 0.3219(2) -0.2891(2) 0.56801(10) 0.0562(6) Uani d . 1 . .
C C22 0.2383(2) -0.2199(2) 0.53054(9) 0.0580(6) Uani d . 1 . .
H H22 0.2383 -0.2397 0.4939 0.070 Uiso calc R 1 . .
C C23 0.1546(2) -0.1218(2) 0.54609(8) 0.0507(6) Uani d . 1 . .
H H23 0.0982 -0.0779 0.5201 0.061 Uiso calc R 1 . .
C C24 0.4083(3) -0.3996(3) 0.55094(13) 0.0844(9) Uani d . 1 . .
H H24A 0.4895 -0.4007 0.5743 0.127 Uiso calc R 1 . .
H H24B 0.4264 -0.3850 0.5142 0.127 Uiso calc R 1 . .
H H24C 0.3642 -0.4836 0.5534 0.127 Uiso calc R 1 . .
C C25 -0.06508(19) 0.1024(2) 0.73551(8) 0.0410(5) Uani d . 1 C .
C C26 -0.0606(2) -0.0272(2) 0.75010(9) 0.0498(6) Uani d . 1 . .
H H26 -0.0153 -0.0915 0.7324 0.060 Uiso calc R 1 . .
C C27 -0.1308(2) -0.0565(2) 0.79456(9) 0.0519(6) Uani d . 1 . .
H H27 -0.1363 -0.1417 0.8089 0.062 Uiso calc R 1 . .
C C28 -0.1894(2) 0.0515(2) 0.81428(8) 0.0436(5) Uani d . 1 C .
C C29 -0.2731(2) 0.0571(2) 0.85757(9) 0.0461(5) Uani d D 1 . .
C C31 -0.3873(3) 0.0005(3) 0.93282(12) 0.0756(8) Uani d D 1 . .
H H31 -0.4091 -0.0482 0.9625 0.091 Uiso calc R 1 A 1
C C32 -0.4376(3) 0.1141(3) 0.91528(12) 0.0762(8) Uani d D 1 C .
H H32 -0.5047 0.1544 0.9320 0.091 Uiso calc R 1 B 1
N N1 0.13862(18) 0.32821(16) 0.66354(7) 0.0466(5) Uani d . 1 . .
O O1 0.33278(17) 0.19761(17) 0.74813(6) 0.0642(5) Uani d . 1 . .
O O2 -0.03837(15) 0.04042(19) 0.58800(6) 0.0649(5) Uani d . 1 . .
S S1 -0.15669(5) 0.19129(5) 0.77771(2) 0.0469(2) Uani d . 1 . .
S S2 -0.3801(3) 0.1833(4) 0.86351(12) 0.0651(7) Uani d P 0.553(5) C 1
C C30 -0.2931(13) -0.0330(12) 0.8975(5) 0.099(7) Uani d PD 0.553(5) C 1
H H30 -0.2465 -0.1129 0.9011 0.119 Uiso calc PR 0.553(5) C 1
S S2' -0.2696(4) -0.0663(5) 0.90273(15) 0.0671(9) Uani d P 0.448(5) C 2
C C30' -0.3667(15) 0.1454(14) 0.8715(6) 0.102(8) Uani d PD 0.448(5) C 2
H H30' -0.3827 0.2245 0.8523 0.123 Uiso calc PR 0.448(5) C 2

loop_
_atom_site_aniso_label
_atom_site_aniso_U_11
_atom_site_aniso_U_22
_atom_site_aniso_U_33
_atom_site_aniso_U_12
_atom_site_aniso_U_13
_atom_site_aniso_U_23
C1 0.0547(13) 0.0417(12) 0.0382(12) -0.0115(10) -0.0020(10) 0.0012(9)
C2 0.0448(12) 0.0423(12) 0.0493(13) -0.0100(10) -0.0034(10) -0.0005(10)
C3 0.0528(15) 0.0552(15) 0.0691(16) -0.0106(12) -0.0150(13) 0.0012(12)
C4 0.0407(14) 0.0669(18) 0.101(2) -0.0018(12) -0.0014(14) -0.0031(15)
C5 0.0465(14) 0.0642(17) 0.092(2) -0.0044(12) 0.0177(14) -0.0057(14)
C6 0.0503(14) 0.0466(13) 0.0632(15) -0.0076(11) 0.0169(11) -0.0005(11)
C7 0.0735(18) 0.0598(15) 0.0570(15) -0.0050(13) 0.0284(13) 0.0005(12)
C8 0.0806(18) 0.0639(16) 0.0393(12) 0.0006(14) 0.0124(12) 0.0099(11)
C9 0.0566(14) 0.0527(13) 0.0437(12) 0.0050(11) 0.0065(10) 0.0084(10)
C10 0.0481(12) 0.0379(11) 0.0382(11) -0.0038(9) 0.0055(9) 0.0026(8)
C11 0.0437(12) 0.0376(11) 0.0484(12) -0.0076(9) 0.0060(9) -0.0007(9)
C12 0.0459(12) 0.0388(11) 0.0350(10) -0.0014(9) 0.0018(9) 0.0001(8)
C13 0.0418(11) 0.0402(11) 0.0334(10) 0.0017(9) 0.0033(8) -0.0004(8)
C14 0.0406(11) 0.0457(12) 0.0365(11) 0.0040(9) 0.0028(8) -0.0024(9)
C15 0.0595(14) 0.0436(13) 0.0450(12) 0.0044(10) 0.0107(10) -0.0036(9)
C16 0.0919(19) 0.0432(14) 0.0706(17) -0.0094(13) 0.0213(14) -0.0038(12)
C17 0.0454(12) 0.0484(12) 0.0359(11) -0.0036(10) 0.0044(10) -0.0033(9)
C18 0.0473(12) 0.0386(11) 0.0387(11) -0.0092(9) 0.0091(9) -0.0042(9)
C19 0.0598(14) 0.0408(12) 0.0459(12) -0.0017(11) 0.0053(10) -0.0043(10)
C20 0.0632(15) 0.0442(13) 0.0640(15) 0.0024(11) 0.0076(12) -0.0001(11)
C21 0.0611(15) 0.0432(13) 0.0691(16) -0.0049(11) 0.0291(12) -0.0017(11)
C22 0.0774(17) 0.0545(14) 0.0463(13) -0.0107(13) 0.0268(12) -0.0095(11)
C23 0.0616(14) 0.0510(13) 0.0408(12) -0.0039(11) 0.0111(10) -0.0058(10)
C24 0.094(2) 0.0637(17) 0.103(2) 0.0127(16) 0.0463(18) -0.0040(16)
C25 0.0383(11) 0.0443(12) 0.0400(11) 0.0029(9) 0.0028(9) -0.0039(9)
C26 0.0542(13) 0.0460(13) 0.0510(13) 0.0092(11) 0.0131(10) -0.0053(10)
C27 0.0590(14) 0.0401(12) 0.0581(13) 0.0053(10) 0.0132(11) 0.0036(10)
C28 0.0430(12) 0.0437(12) 0.0438(12) 0.0008(9) 0.0032(9) -0.0019(9)
C29 0.0441(12) 0.0483(13) 0.0466(13) 0.0005(10) 0.0079(10) -0.0031(11)
C31 0.0747(19) 0.084(2) 0.0728(18) 0.0009(16) 0.0309(15) 0.0127(16)
C32 0.0676(17) 0.087(2) 0.0796(19) 0.0142(16) 0.0322(15) -0.0011(16)
N1 0.0599(12) 0.0349(10) 0.0459(10) -0.0009(8) 0.0104(9) -0.0014(7)
O1 0.0742(11) 0.0774(12) 0.0387(9) -0.0101(9) -0.0044(8) -0.0033(8)
O2 0.0512(10) 0.0888(13) 0.0518(9) 0.0103(9) -0.0081(8) -0.0197(8)
S1 0.0524(4) 0.0412(3) 0.0490(3) 0.0046(2) 0.0141(3) -0.0023(2)
S2 0.0711(10) 0.0674(15) 0.0612(11) 0.0223(8) 0.0278(8) 0.0127(10)
C30 0.103(9) 0.084(9) 0.114(10) 0.044(5) 0.030(5) 0.008(5)
S2' 0.0722(15) 0.0687(19) 0.0657(13) 0.0090(15) 0.0328(11) 0.0155(11)
C30' 0.141(14) 0.093(13) 0.073(7) 0.006(8) 0.012(7) 0.034(6)

loop_
_atom_type_symbol
_atom_type_description
_atom_type_scat_dispersion_real
_atom_type_scat_dispersion_imag
_atom_type_scat_source
C C 0.0033 0.0016 'International Tables Vol C Tables 4.2.6.8 and 6.1.1.4'
H H 0.0000 0.0000 'International Tables Vol C Tables 4.2.6.8 and 6.1.1.4'
N N 0.0061 0.0033 'International Tables Vol C Tables 4.2.6.8 and 6.1.1.4'
O O 0.0106 0.0060 'International Tables Vol C Tables 4.2.6.8 and 6.1.1.4'
S S 0.1246 0.1234 'International Tables Vol C Tables 4.2.6.8 and 6.1.1.4'

loop_
_geom_angle_atom_site_label_1
_geom_angle_atom_site_label_2
_geom_angle_atom_site_label_3
_geom_angle_site_symmetry_1
_geom_angle_site_symmetry_3
_geom_angle
_geom_angle_publ_flag
O1 C1 C2 . . 127.8(2) ?
O1 C1 C12 . . 124.7(2) ?
C2 C1 C12 . . 107.48(16) ?
C3 C2 C11 . . 119.6(2) ?
C3 C2 C1 . . 133.1(2) ?
C11 C2 C1 . . 107.25(18) ?
C2 C3 C4 . . 117.7(2) ?
C2 C3 H3 . . 121.1 ?
C4 C3 H3 . . 121.1 ?
C5 C4 C3 . . 123.1(2) ?
C5 C4 H4 . . 118.5 ?
C3 C4 H4 . . 118.5 ?
C4 C5 C6 . . 120.7(2) ?
C4 C5 H5 . . 119.7 ?
C6 C5 H5 . . 119.7 ?
C11 C6 C7 . . 116.1(2) ?
C11 C6 C5 . . 115.5(2) ?
C7 C6 C5 . . 128.4(2) ?
C8 C7 C6 . . 120.4(2) ?
C8 C7 H7 . . 119.8 ?
C6 C7 H7 . . 119.8 ?
C7 C8 C9 . . 122.7(2) ?
C7 C8 H8 . . 118.6 ?
C9 C8 H8 . . 118.6 ?
C10 C9 C8 . . 118.5(2) ?
C10 C9 H9 . . 120.7 ?
C8 C9 H9 . . 120.7 ?
C9 C10 C11 . . 118.43(19) ?
C9 C10 C12 . . 132.4(2) ?
C11 C10 C12 . . 109.19(17) ?
C6 C11 C2 . . 123.3(2) ?
C6 C11 C10 . . 123.7(2) ?
C2 C11 C10 . . 113.00(19) ?
N1 C12 C10 . . 113.09(16) ?
N1 C12 C1 . . 116.45(16) ?
C10 C12 C1 . . 101.57(16) ?
N1 C12 C13 . . 103.05(15) ?
C10 C12 C13 . . 116.72(16) ?
C1 C12 C13 . . 106.35(15) ?
C17 C13 C14 . . 114.85(16) ?
C17 C13 C12 . . 111.36(15) ?
C14 C13 C12 . . 104.84(16) ?
C17 C13 H13 . . 108.5 ?
C14 C13 H13 . . 108.5 ?
C12 C13 H13 . . 108.5 ?
C25 C14 C15 . . 114.28(16) ?
C25 C14 C13 . . 113.61(17) ?
C15 C14 C13 . . 104.45(16) ?
C25 C14 H14 . . 108.1 ?
C15 C14 H14 . . 108.1 ?
C13 C14 H14 . . 108.1 ?
N1 C15 C14 . . 102.53(16) ?
N1 C15 H15A . . 111.3 ?
C14 C15 H15A . . 111.3 ?
N1 C15 H15B . . 111.3 ?
C14 C15 H15B . . 111.3 ?
H15A C15 H15B . . 109.2 ?
N1 C16 H16A . . 109.5 ?
N1 C16 H16B . . 109.5 ?
H16A C16 H16B . . 109.5 ?
N1 C16 H16C . . 109.5 ?
H16A C16 H16C . . 109.5 ?
H16B C16 H16C . . 109.5 ?
O2 C17 C18 . . 121.07(18) ?
O2 C17 C13 . . 120.77(19) ?
C18 C17 C13 . . 118.11(18) ?
C19 C18 C23 . . 117.9(2) ?
C19 C18 C17 . . 122.77(18) ?
C23 C18 C17 . . 119.36(19) ?
C20 C19 C18 . . 121.1(2) ?
C20 C19 H19 . . 119.4 ?
C18 C19 H19 . . 119.4 ?
C21 C20 C19 . . 121.3(2) ?
C21 C20 H20 . . 119.4 ?
C19 C20 H20 . . 119.4 ?
C20 C21 C22 . . 117.8(2) ?
C20 C21 C24 . . 120.9(3) ?
C22 C21 C24 . . 121.3(2) ?
C21 C22 C23 . . 121.6(2) ?
C21 C22 H22 . . 119.2 ?
C23 C22 H22 . . 119.2 ?
C18 C23 C22 . . 120.2(2) ?
C18 C23 H23 . . 119.9 ?
C22 C23 H23 . . 119.9 ?
C21 C24 H24A . . 109.5 ?
C21 C24 H24B . . 109.5 ?
H24A C24 H24B . . 109.5 ?
C21 C24 H24C . . 109.5 ?
H24A C24 H24C . . 109.5 ?
H24B C24 H24C . . 109.5 ?
C26 C25 C14 . . 130.42(19) ?
C26 C25 S1 . . 109.82(15) ?
C14 C25 S1 . . 119.72(15) ?
C25 C26 C27 . . 113.94(19) ?
C25 C26 H26 . . 123.0 ?
C27 C26 H26 . . 123.0 ?
C28 C27 C26 . . 113.5(2) ?
C28 C27 H27 . . 123.3 ?
C26 C27 H27 . . 123.3 ?
C27 C28 C29 . . 128.3(2) ?
C27 C28 S1 . . 109.98(16) ?
C29 C28 S1 . . 121.63(16) ?
C30 C29 C30' . . 94.7(6) ?
C30 C29 C28 . . 131.1(4) ?
C30' C29 C28 . . 134.1(4) ?
C30' C29 S2' . . 105.9(4) ?
C28 C29 S2' . . 120.0(2) ?
C30 C29 S2 . . 106.4(4) ?
C28 C29 S2 . . 122.32(18) ?
S2' C29 S2 . . 117.67(19) ?
C32 C31 C30 . . 105.7(4) ?
C32 C31 S2' . . 119.4(3) ?
C32 C31 H31 . . 127.1 ?
C30 C31 H31 . . 127.1 ?
S2' C31 H31 . . 113.5 ?
C31 C32 C30' . . 103.6(5) ?
C31 C32 S2 . . 118.3(2) ?
C31 C32 H32 . . 120.9 ?
C30' C32 H32 . . 135.5 ?
S2 C32 H32 . . 120.9 ?
C12 N1 C16 . . 115.98(18) ?
C12 N1 C15 . . 108.42(15) ?
C16 N1 C15 . . 115.71(17) ?
C28 S1 C25 . . 92.78(10) ?
C32 S2 C29 . . 92.4(2) ?
C29 C30 C31 . . 117.2(7) ?
C29 C30 H30 . . 121.4 ?
C31 C30 H30 . . 121.4 ?
C31 S2' C29 . . 92.3(3) ?
C29 C30' C32 . . 118.8(8) ?
C29 C30' H30' . . 120.6 ?
C32 C30' H30' . . 120.6 ?

loop_
_geom_bond_atom_site_label_1
_geom_bond_atom_site_label_2
_geom_bond_site_symmetry_2
_geom_bond_distance
_geom_bond_publ_flag
C1 O1 . 1.205(2) ?
C1 C2 . 1.472(3) ?
C1 C12 . 1.567(3) ?
C2 C3 . 1.375(3) ?
C2 C11 . 1.395(3) ?
C3 C4 . 1.394(4) ?
C3 H3 . 0.9300 ?
C4 C5 . 1.355(4) ?
C4 H4 . 0.9300 ?
C5 C6 . 1.421(3) ?
C5 H5 . 0.9300 ?
C6 C11 . 1.395(3) ?
C6 C7 . 1.401(3) ?
C7 C8 . 1.354(3) ?
C7 H7 . 0.9300 ?
C8 C9 . 1.410(3) ?
C8 H8 . 0.9300 ?
C9 C10 . 1.361(3) ?
C9 H9 . 0.9300 ?
C10 C11 . 1.404(3) ?
C10 C12 . 1.510(3) ?
C12 N1 . 1.443(3) ?
C12 C13 . 1.577(3) ?
C13 C17 . 1.519(3) ?
C13 C14 . 1.535(3) ?
C13 H13 . 0.9800 ?
C14 C25 . 1.498(3) ?
C14 C15 . 1.521(3) ?
C14 H14 . 0.9800 ?
C15 N1 . 1.447(3) ?
C15 H15A . 0.9700 ?
C15 H15B . 0.9700 ?
C16 N1 . 1.445(3) ?
C16 H16A . 0.9600 ?
C16 H16B . 0.9600 ?
C16 H16C . 0.9600 ?
C17 O2 . 1.213(2) ?
C17 C18 . 1.484(3) ?
C18 C19 . 1.384(3) ?
C18 C23 . 1.385(3) ?
C19 C20 . 1.380(3) ?
C19 H19 . 0.9300 ?
C20 C21 . 1.370(3) ?
C20 H20 . 0.9300 ?
C21 C22 . 1.380(3) ?
C21 C24 . 1.505(3) ?
C22 C23 . 1.385(3) ?
C22 H22 . 0.9300 ?
C23 H23 . 0.9300 ?
C24 H24A . 0.9600 ?
C24 H24B . 0.9600 ?
C24 H24C . 0.9600 ?
C25 C26 . 1.347(3) ?
C25 S1 . 1.725(2) ?
C26 C27 . 1.409(3) ?
C26 H26 . 0.9300 ?
C27 C28 . 1.353(3) ?
C27 H27 . 0.9300 ?
C28 C29 . 1.444(3) ?
C28 S1 . 1.721(2) ?
C29 C30 . 1.371(8) ?
C29 C30' . 1.374(9) ?
C29 S2' . 1.667(4) ?
C29 S2 . 1.689(3) ?
C31 C32 . 1.304(4) ?
C31 C30 . 1.411(8) ?
C31 S2' . 1.626(5) ?
C31 H31 . 0.9300 ?
C32 C30' . 1.404(8) ?
C32 S2 . 1.624(4) ?
C32 H32 . 0.9300 ?
C30 H30 . 0.9300 ?
C30' H30' . 0.9300 ?

loop_
_geom_hbond_atom_site_label_D
_geom_hbond_atom_site_label_H
_geom_hbond_atom_site_label_A
_geom_hbond_site_symmetry_A
_geom_hbond_distance_DH
_geom_hbond_distance_HA
_geom_hbond_distance_DA
_geom_hbond_angle_DHA
C32 H32 Cg8 2_456 0.93 2.86 3.661(3) 145

loop_
_geom_torsion_atom_site_label_1
_geom_torsion_atom_site_label_2
_geom_torsion_atom_site_label_3
_geom_torsion_atom_site_label_4
_geom_torsion_site_symmetry_1
_geom_torsion_site_symmetry_2
_geom_torsion_site_symmetry_3
_geom_torsion_site_symmetry_4
_geom_torsion
_geom_torsion_publ_flag
O1 C1 C2 C3 . . . . 10.4(4) ?
C12 C1 C2 C3 . . . . -171.0(2) ?
O1 C1 C2 C11 . . . . -168.1(2) ?
C12 C1 C2 C11 . . . . 10.5(2) ?
C11 C2 C3 C4 . . . . 1.4(3) ?
C1 C2 C3 C4 . . . . -176.9(2) ?
C2 C3 C4 C5 . . . . 1.6(4) ?
C3 C4 C5 C6 . . . . -2.2(4) ?
C4 C5 C6 C11 . . . . -0.2(4) ?
C4 C5 C6 C7 . . . . -179.9(3) ?
C11 C6 C7 C8 . . . . 0.0(4) ?
C5 C6 C7 C8 . . . . 179.7(2) ?
C6 C7 C8 C9 . . . . -1.2(4) ?
C7 C8 C9 C10 . . . . 0.5(4) ?
C8 C9 C10 C11 . . . . 1.3(3) ?
C8 C9 C10 C12 . . . . -178.0(2) ?
C7 C6 C11 C2 . . . . -177.0(2) ?
C5 C6 C11 C2 . . . . 3.3(3) ?
C7 C6 C11 C10 . . . . 1.9(3) ?
C5 C6 C11 C10 . . . . -177.8(2) ?
C3 C2 C11 C6 . . . . -3.9(3) ?
C1 C2 C11 C6 . . . . 174.77(19) ?
C3 C2 C11 C10 . . . . 177.0(2) ?
C1 C2 C11 C10 . . . . -4.3(2) ?
C9 C10 C11 C6 . . . . -2.6(3) ?
C12 C10 C11 C6 . . . . 176.90(19) ?
C9 C10 C11 C2 . . . . 176.44(19) ?
C12 C10 C11 C2 . . . . -4.1(2) ?
C9 C10 C12 N1 . . . . -45.2(3) ?
C11 C10 C12 N1 . . . . 135.43(18) ?
C9 C10 C12 C1 . . . . -170.8(2) ?
C11 C10 C12 C1 . . . . 9.9(2) ?
C9 C10 C12 C13 . . . . 74.1(3) ?
C11 C10 C12 C13 . . . . -105.3(2) ?
O1 C1 C12 N1 . . . . 43.1(3) ?
C2 C1 C12 N1 . . . . -135.53(18) ?
O1 C1 C12 C10 . . . . 166.4(2) ?
C2 C1 C12 C10 . . . . -12.2(2) ?
O1 C1 C12 C13 . . . . -71.0(2) ?
C2 C1 C12 C13 . . . . 110.34(17) ?
N1 C12 C13 C17 . . . . 113.41(17) ?
C10 C12 C13 C17 . . . . -11.2(2) ?
C1 C12 C13 C17 . . . . -123.60(18) ?
N1 C12 C13 C14 . . . . -11.37(19) ?
C10 C12 C13 C14 . . . . -135.95(17) ?
C1 C12 C13 C14 . . . . 111.62(17) ?
C17 C13 C14 C25 . . . . 99.2(2) ?
C12 C13 C14 C25 . . . . -138.30(17) ?
C17 C13 C14 C15 . . . . -135.67(18) ?
C12 C13 C14 C15 . . . . -13.1(2) ?
C25 C14 C15 N1 . . . . 157.67(17) ?
C13 C14 C15 N1 . . . . 32.9(2) ?
C14 C13 C17 O2 . . . . 19.0(3) ?
C12 C13 C17 O2 . . . . -100.0(2) ?
C14 C13 C17 C18 . . . . -163.69(17) ?
C12 C13 C17 C18 . . . . 77.4(2) ?
O2 C17 C18 C19 . . . . -154.7(2) ?
C13 C17 C18 C19 . . . . 27.9(3) ?
O2 C17 C18 C23 . . . . 25.3(3) ?
C13 C17 C18 C23 . . . . -152.00(19) ?
C23 C18 C19 C20 . . . . -1.6(3) ?
C17 C18 C19 C20 . . . . 178.5(2) ?
C18 C19 C20 C21 . . . . 0.8(4) ?
C19 C20 C21 C22 . . . . 1.0(4) ?
C19 C20 C21 C24 . . . . -178.3(2) ?
C20 C21 C22 C23 . . . . -2.0(3) ?
C24 C21 C22 C23 . . . . 177.3(2) ?
C19 C18 C23 C22 . . . . 0.6(3) ?
C17 C18 C23 C22 . . . . -179.5(2) ?
C21 C22 C23 C18 . . . . 1.2(3) ?
C15 C14 C25 C26 . . . . -140.7(2) ?
C13 C14 C25 C26 . . . . -21.0(3) ?
C15 C14 C25 S1 . . . . 41.9(2) ?
C13 C14 C25 S1 . . . . 161.63(14) ?
C14 C25 C26 C27 . . . . -177.1(2) ?
S1 C25 C26 C27 . . . . 0.5(2) ?
C25 C26 C27 C28 . . . . -0.1(3) ?
C26 C27 C28 C29 . . . . 177.0(2) ?
C26 C27 C28 S1 . . . . -0.3(3) ?
C27 C28 C29 C30 . . . . 16.4(10) ?
S1 C28 C29 C30 . . . . -166.6(10) ?
C27 C28 C29 C30' . . . . -157.7(12) ?
S1 C28 C29 C30' . . . . 19.4(12) ?
C27 C28 C29 S2' . . . . 20.0(4) ?
S1 C28 C29 S2' . . . . -162.9(2) ?
C27 C28 C29 S2 . . . . -157.9(3) ?
S1 C28 C29 S2 . . . . 19.1(3) ?
C30 C31 C32 C30' . . . . -2.4(12) ?
S2' C31 C32 C30' . . . . 0.0(9) ?
C30 C31 C32 S2 . . . . -2.0(8) ?
S2' C31 C32 S2 . . . . 0.3(5) ?
C10 C12 N1 C16 . . . . -67.1(2) ?
C1 C12 N1 C16 . . . . 50.0(2) ?
C13 C12 N1 C16 . . . . 166.00(17) ?
C10 C12 N1 C15 . . . . 160.78(17) ?
C1 C12 N1 C15 . . . . -82.1(2) ?
C13 C12 N1 C15 . . . . 33.87(19) ?
C14 C15 N1 C12 . . . . -42.9(2) ?
C14 C15 N1 C16 . . . . -175.15(19) ?
C27 C28 S1 C25 . . . . 0.51(17) ?
C29 C28 S1 C25 . . . . -177.02(18) ?
C26 C25 S1 C28 . . . . -0.56(17) ?
C14 C25 S1 C28 . . . . 177.31(16) ?
C31 C32 S2 C29 . . . . 0.7(3) ?
C30' C32 S2 C29 . . . . 2(4) ?
C30 C29 S2 C32 . . . . 0.9(8) ?
C30' C29 S2 C32 . . . . -3(5) ?
C28 C29 S2 C32 . . . . 176.4(2) ?
S2' C29 S2 C32 . . . . -1.6(3) ?
C30' C29 C30 C31 . . . . -1.6(15) ?
C28 C29 C30 C31 . . . . -177.3(6) ?
S2' C29 C30 C31 . . . . 167(5) ?
S2 C29 C30 C31 . . . . -2.3(14) ?
C32 C31 C30 C29 . . . . 2.8(14) ?
S2' C31 C30 C29 . . . . -169(5) ?
C32 C31 S2' C29 . . . . -1.2(4) ?
C30 C31 S2' C29 . . . . 8(3) ?
C30 C29 S2' C31 . . . . -10(4) ?
C30' C29 S2' C31 . . . . 1.9(9) ?
C28 C29 S2' C31 . . . . -176.4(2) ?
S2 C29 S2' C31 . . . . 1.7(3) ?
C30 C29 C30' C32 . . . . -0.1(16) ?
C28 C29 C30' C32 . . . . 175.4(7) ?
S2' C29 C30' C32 . . . . -2.5(17) ?
S2 C29 C30' C32 . . . . 177(6) ?
C31 C32 C30' C29 . . . . 1.7(17) ?
S2 C32 C30' C29 . . . . -177(5) ?
